data_7044135
loop_
_publ_author_name
'Chen, Jing-Lin'
'Zeng, Xue-Hua'
'Luo, Yan-Sheng'
'Wang, Wan-Man'
'He, Li-Hua'
'Liu, Sui-Jun'
'Wen, He-Rui'
'Wong, Wai-Yeung (Raymond)'
'Huang, S.P.'

_publ_section_title
;
 Synthesis, structure, and photophysical properties of copper(I)
 triphenylphosphine complexes with functionalized
 3-(2&#x2032;-pyrimidinyl)-1,2,4-triazole ligands
;
_journal_name_full 'Dalton Trans.'
_journal_paper_doi 10.1039/C7DT02848B
_journal_year 2017
_chemical_formula_sum 'C79 H63 Cl Cu2 F3 N5 O4 P4'
_chemical_formula_weight 1489.75
_chemical_name_systematic
; 
 ? 
;
_space_group_IT_number 61
_symmetry_cell_setting orthorhombic
_symmetry_space_group_name_Hall '-P 2ac 2ab'
_symmetry_space_group_name_H-M 'P b c a'
_atom_sites_solution_hydrogens geom
_atom_sites_solution_primary direct
_atom_sites_solution_secondary difmap
_audit_creation_method SHELXL-97
_audit_update_record
;
2017-08-29 deposited with the CCDC.
2017-09-06 downloaded from the CCDC.
;
_cell_angle_alpha 90.00
_cell_angle_beta 90.00
_cell_angle_gamma 90.00
_cell_formula_units_Z 8
_cell_length_a 15.271(3)
_cell_length_b 19.673(4)
_cell_length_c 45.524(9)
_cell_measurement_reflns_used 10809
_cell_measurement_temperature 153(2)
_cell_measurement_theta_max 25.100
_cell_measurement_theta_min 3.494
_cell_volume 13677(5)
_computing_cell_refinement HKL2000
_computing_data_collection 'Mar CCD'
_computing_data_reduction HKL2000
_computing_molecular_graphics 'Bruker SHELXTL'
_computing_publication_material 'Bruker SHELXTL'
_computing_structure_refinement 'SHELXL-97 (Sheldrick, 1997)'
_computing_structure_solution 'SHELXS-97 (Sheldrick, 1990)'
_diffrn_ambient_temperature 153(2)
_diffrn_measured_fraction_theta_full 0.989
_diffrn_measured_fraction_theta_max 0.989
_diffrn_measurement_device_type 'Mar CCD 165 nm'
_diffrn_measurement_method oscillation
_diffrn_radiation_monochromator graphite
_diffrn_radiation_source 'fine-focus sealed tube'
_diffrn_radiation_type synchrotron
_diffrn_radiation_wavelength 0.71073
_diffrn_reflns_av_R_equivalents 0.0608
_diffrn_reflns_av_sigmaI/netI 0.0402
_diffrn_reflns_limit_h_max 18
_diffrn_reflns_limit_h_min 0
_diffrn_reflns_limit_k_max 23
_diffrn_reflns_limit_k_min -23
_diffrn_reflns_limit_l_max 54
_diffrn_reflns_limit_l_min -54
_diffrn_reflns_number 42979
_diffrn_reflns_theta_full 25.10
_diffrn_reflns_theta_max 25.10
_diffrn_reflns_theta_min 3.49
_exptl_absorpt_coefficient_mu 0.819
_exptl_absorpt_correction_T_max 0.9010
_exptl_absorpt_correction_T_min 0.8468
_exptl_absorpt_correction_type sphere
_exptl_absorpt_process_details 'spherical harmonics expansion of the absorption surface (Katayama, et al. 1986)'
_exptl_crystal_colour yellow
_exptl_crystal_density_diffrn 1.447
_exptl_crystal_density_method 'not measured'
_exptl_crystal_description prism
_exptl_crystal_F_000 6128
_exptl_crystal_size_max 0.21
_exptl_crystal_size_mid 0.18
_exptl_crystal_size_min 0.13
_refine_diff_density_max 0.649
_refine_diff_density_min -0.524
_refine_diff_density_rms 0.068
_refine_ls_extinction_coef 0.00017(4)
_refine_ls_extinction_expression Fc^*^=kFc[1+0.001xFc^2^\l^3^/sin(2\q)]^-1/4^
_refine_ls_extinction_method SHELXL
_refine_ls_goodness_of_fit_ref 1.027
_refine_ls_hydrogen_treatment mixed
_refine_ls_matrix_type full
_refine_ls_number_parameters 884
_refine_ls_number_reflns 12056
_refine_ls_number_restraints 0
_refine_ls_restrained_S_all 1.027
_refine_ls_R_factor_all 0.0369
_refine_ls_R_factor_gt 0.0322
_refine_ls_shift/su_max 0.001
_refine_ls_shift/su_mean 0.000
_refine_ls_structure_factor_coef Fsqd
_refine_ls_weighting_details 'calc w=1/[\s^2^(Fo^2^)+(0.0440P)^2^+9.9968P] where P=(Fo^2^+2Fc^2^)/3'
_refine_ls_weighting_scheme calc
_refine_ls_wR_factor_gt 0.0878
_refine_ls_wR_factor_ref 0.0918
_reflns_number_gt 10809
_reflns_number_total 12056
_reflns_threshold_expression >2sigma(I)
_cod_data_source_file c7dt02848b2.cif
_cod_data_source_block 4
_cod_original_sg_symbol_H-M Pbca
_cod_database_code 7044135

loop_
_symmetry_equiv_pos_as_xyz
'x, y, z'
'-x+1/2, -y, z+1/2'
'-x, y+1/2, -z+1/2'
'x+1/2, -y+1/2, -z'
'-x, -y, -z'
'x-1/2, y, -z-1/2'
'x, -y-1/2, z-1/2'
'-x-1/2, y-1/2, z'

loop_
_atom_site_label
_atom_site_type_symbol
_atom_site_fract_x
_atom_site_fract_y
_atom_site_fract_z
_atom_site_U_iso_or_equiv
_atom_site_adp_type
_atom_site_occupancy
_atom_site_symmetry_multiplicity
_atom_site_calc_flag
_atom_site_refinement_flags
Cu1 Cu 0.484548(15) 0.091979(12) 0.147016(5) 0.01841(8) Uani 1 1 d .
Cu2 Cu 0.769624(15) 0.188146(12) 0.083701(5) 0.01861(8) Uani 1 1 d .
Cl1 Cl 0.44752(3) 0.37191(3) 0.212178(11) 0.02444(12) Uani 1 1 d .
O1 O 0.45095(14) 0.44453(8) 0.21507(4) 0.0448(5) Uani 1 1 d .
O2 O 0.39559(11) 0.34338(8) 0.23540(4) 0.0353(4) Uani 1 1 d .
O3 O 0.53546(10) 0.34505(9) 0.21336(4) 0.0340(4) Uani 1 1 d .
O4 O 0.41011(11) 0.35438(9) 0.18404(4) 0.0404(4) Uani 1 1 d .
N1 N 0.55647(11) 0.19192(8) 0.14211(4) 0.0181(3) Uani 1 1 d .
N2 N 0.66986(10) 0.23364(8) 0.11036(4) 0.0186(3) Uani 1 1 d .
N3 N 0.69002(11) 0.10227(8) 0.08987(4) 0.0198(4) Uani 1 1 d .
N4 N 0.67897(11) 0.03543(9) 0.08290(4) 0.0217(4) Uani 1 1 d .
N5 N 0.56747(10) 0.06745(8) 0.11252(4) 0.0179(3) Uani 1 1 d .
C1 C 0.55232(13) 0.25317(10) 0.15490(5) 0.0207(4) Uani 1 1 d .
H1B H 0.5115 0.2605 0.1697 0.025 Uiso 1 1 calc R
C2 C 0.60719(13) 0.30595(10) 0.14662(5) 0.0228(4) Uani 1 1 d .
H2B H 0.6049 0.3479 0.1560 0.027 Uiso 1 1 calc R
C3 C 0.66517(13) 0.29415(10) 0.12399(5) 0.0219(4) Uani 1 1 d .
H3B H 0.7021 0.3291 0.1180 0.026 Uiso 1 1 calc R
C4 C 0.61530(12) 0.18558(10) 0.12044(4) 0.0177(4) Uani 1 1 d .
C5 C 0.62308(12) 0.11883(10) 0.10720(4) 0.0173(4) Uani 1 1 d .
C6 C 0.60621(13) 0.01732(10) 0.09691(4) 0.0193(4) Uani 1 1 d .
C7 C 0.57085(14) -0.05327(11) 0.09593(5) 0.0264(5) Uani 1 1 d .
C11 C 0.44380(13) -0.04006(10) 0.19262(4) 0.0196(4) Uani 1 1 d .
C12 C 0.35598(14) -0.03194(11) 0.18511(5) 0.0290(5) Uani 1 1 d .
H12A H 0.3369 0.0097 0.1779 0.035 Uiso 1 1 calc R
C13 C 0.29634(15) -0.08466(12) 0.18819(5) 0.0324(5) Uani 1 1 d .
H13A H 0.2377 -0.0780 0.1835 0.039 Uiso 1 1 calc R
C14 C 0.32481(16) -0.14726(12) 0.19830(5) 0.0320(5) Uani 1 1 d .
H14A H 0.2855 -0.1831 0.2003 0.038 Uiso 1 1 calc R
C15 C 0.41180(17) -0.15616(12) 0.20535(6) 0.0357(5) Uani 1 1 d .
H15A H 0.4310 -0.1984 0.2119 0.043 Uiso 1 1 calc R
C16 C 0.47151(15) -0.10281(11) 0.20280(5) 0.0278(5) Uani 1 1 d .
H16A H 0.5299 -0.1094 0.2079 0.033 Uiso 1 1 calc R
C17 C 0.62529(12) 0.00548(10) 0.19561(4) 0.0189(4) Uani 1 1 d .
C18 C 0.65448(13) -0.01205(11) 0.22369(5) 0.0233(4) Uani 1 1 d .
H18A H 0.6164 -0.0091 0.2396 0.028 Uiso 1 1 calc R
C19 C 0.73969(14) -0.03374(11) 0.22795(5) 0.0261(5) Uani 1 1 d .
H19A H 0.7583 -0.0457 0.2467 0.031 Uiso 1 1 calc R
C20 C 0.79770(13) -0.03778(10) 0.20453(5) 0.0250(5) Uani 1 1 d .
H20A H 0.8549 -0.0524 0.2075 0.030 Uiso 1 1 calc R
C21 C 0.76971(13) -0.01999(11) 0.17677(5) 0.0248(5) Uani 1 1 d .
H21A H 0.8084 -0.0222 0.1610 0.030 Uiso 1 1 calc R
C22 C 0.68385(13) 0.00117(10) 0.17222(5) 0.0220(4) Uani 1 1 d .
H22A H 0.6654 0.0126 0.1534 0.026 Uiso 1 1 calc R
C23 C 0.48895(12) 0.08441(10) 0.22172(5) 0.0187(4) Uani 1 1 d .
C24 C 0.44359(13) 0.05918(10) 0.24580(5) 0.0223(4) Uani 1 1 d .
H24A H 0.4250 0.0142 0.2460 0.027 Uiso 1 1 calc R
C25 C 0.42582(14) 0.10105(11) 0.26973(5) 0.0253(5) Uani 1 1 d .
H25A H 0.3951 0.0840 0.2858 0.030 Uiso 1 1 calc R
C26 C 0.45373(14) 0.16810(11) 0.26976(5) 0.0248(5) Uani 1 1 d .
H26A H 0.4420 0.1958 0.2858 0.030 Uiso 1 1 calc R
C27 C 0.49916(14) 0.19393(11) 0.24585(5) 0.0235(4) Uani 1 1 d .
H27A H 0.5178 0.2389 0.2458 0.028 Uiso 1 1 calc R
C28 C 0.51672(12) 0.15220(10) 0.22195(5) 0.0206(4) Uani 1 1 d .
H28A H 0.5472 0.1695 0.2059 0.025 Uiso 1 1 calc R
C29 C 0.27585(13) 0.08358(10) 0.11171(4) 0.0199(4) Uani 1 1 d .
C30 C 0.19558(14) 0.11152(11) 0.10274(5) 0.0232(4) Uani 1 1 d .
H30A H 0.1788 0.1541 0.1096 0.028 Uiso 1 1 calc R
C31 C 0.14119(14) 0.07625(11) 0.08380(5) 0.0265(5) Uani 1 1 d .
H31A H 0.0882 0.0951 0.0779 0.032 Uiso 1 1 calc R
C32 C 0.16593(15) 0.01281(12) 0.07365(5) 0.0294(5) Uani 1 1 d .
H32A H 0.1295 -0.0109 0.0609 0.035 Uiso 1 1 calc R
C33 C 0.24452(15) -0.01548(11) 0.08244(5) 0.0295(5) Uani 1 1 d .
H33A H 0.2608 -0.0581 0.0755 0.035 Uiso 1 1 calc R
C34 C 0.29950(14) 0.01955(11) 0.10158(5) 0.0243(4) Uani 1 1 d .
H34A H 0.3520 0.0001 0.1076 0.029 Uiso 1 1 calc R
C35 C 0.35954(12) 0.21168(10) 0.11729(4) 0.0195(4) Uani 1 1 d .
C36 C 0.33865(13) 0.27425(10) 0.12946(5) 0.0219(4) Uani 1 1 d .
H36A H 0.3121 0.2763 0.1478 0.026 Uiso 1 1 calc R
C37 C 0.35732(14) 0.33393(11) 0.11427(5) 0.0267(5) Uani 1 1 d .
H37A H 0.3434 0.3758 0.1225 0.032 Uiso 1 1 calc R
C38 C 0.39645(15) 0.33128(11) 0.08697(5) 0.0295(5) Uani 1 1 d .
H38A H 0.4087 0.3712 0.0769 0.035 Uiso 1 1 calc R
C39 C 0.41751(15) 0.26883(12) 0.07462(5) 0.0307(5) Uani 1 1 d .
H39A H 0.4437 0.2670 0.0562 0.037 Uiso 1 1 calc R
C40 C 0.39960(14) 0.20940(11) 0.08970(5) 0.0253(5) Uani 1 1 d .
H40A H 0.4143 0.1677 0.0814 0.030 Uiso 1 1 calc R
C41 C 0.28401(13) 0.14506(10) 0.16921(4) 0.0195(4) Uani 1 1 d .
C42 C 0.20648(13) 0.11013(12) 0.17502(5) 0.0260(5) Uani 1 1 d .
H42A H 0.1811 0.0833 0.1605 0.031 Uiso 1 1 calc R
C43 C 0.16704(15) 0.11544(14) 0.20246(5) 0.0345(5) Uani 1 1 d .
H43A H 0.1158 0.0916 0.2064 0.041 Uiso 1 1 calc R
C44 C 0.20384(14) 0.15613(13) 0.22395(5) 0.0318(5) Uani 1 1 d .
H44A H 0.1770 0.1597 0.2422 0.038 Uiso 1 1 calc R
C45 C 0.28025(14) 0.19151(11) 0.21844(5) 0.0256(5) Uani 1 1 d .
H45A H 0.3044 0.2193 0.2329 0.031 Uiso 1 1 calc R
C46 C 0.32070(13) 0.18547(10) 0.19137(5) 0.0218(4) Uani 1 1 d .
H46A H 0.3728 0.2085 0.1878 0.026 Uiso 1 1 calc R
C47 C 0.98090(13) 0.23387(10) 0.10853(5) 0.0203(4) Uani 1 1 d .
C48 C 1.00196(14) 0.24187(12) 0.07891(5) 0.0278(5) Uani 1 1 d .
H48A H 0.9638 0.2258 0.0646 0.033 Uiso 1 1 calc R
C49 C 1.07940(15) 0.27357(12) 0.07058(5) 0.0338(5) Uani 1 1 d .
H49A H 1.0935 0.2778 0.0508 0.041 Uiso 1 1 calc R
C50 C 1.13531(15) 0.29876(12) 0.09179(6) 0.0318(5) Uani 1 1 d .
H50A H 1.1869 0.3203 0.0863 0.038 Uiso 1 1 calc R
C51 C 1.11470(14) 0.29202(11) 0.12126(5) 0.0287(5) Uani 1 1 d .
H51A H 1.1519 0.3099 0.1354 0.034 Uiso 1 1 calc R
C52 C 1.03865(14) 0.25862(11) 0.12974(5) 0.0255(5) Uani 1 1 d .
H52A H 1.0262 0.2527 0.1496 0.031 Uiso 1 1 calc R
C53 C 0.84228(13) 0.21636(10) 0.15207(4) 0.0203(4) Uani 1 1 d .
C54 C 0.85157(13) 0.28345(11) 0.16146(5) 0.0239(4) Uani 1 1 d .
H54A H 0.8853 0.3137 0.1506 0.029 Uiso 1 1 calc R
C55 C 0.81050(15) 0.30511(12) 0.18708(5) 0.0281(5) Uani 1 1 d .
H55A H 0.8178 0.3497 0.1934 0.034 Uiso 1 1 calc R
C56 C 0.75886(14) 0.26095(12) 0.20320(5) 0.0296(5) Uani 1 1 d .
H56A H 0.7310 0.2759 0.2202 0.035 Uiso 1 1 calc R
C57 C 0.74891(14) 0.19440(12) 0.19394(5) 0.0274(5) Uani 1 1 d .
H57A H 0.7144 0.1646 0.2048 0.033 Uiso 1 1 calc R
C58 C 0.79009(13) 0.17198(11) 0.16861(4) 0.0223(4) Uani 1 1 d .
H58A H 0.7831 0.1272 0.1625 0.027 Uiso 1 1 calc R
C59 C 0.92187(13) 0.10075(10) 0.12419(5) 0.0203(4) Uani 1 1 d .
C60 C 0.90116(14) 0.04840(11) 0.10503(5) 0.0248(4) Uani 1 1 d .
H60A H 0.8648 0.0567 0.0890 0.030 Uiso 1 1 calc R
C61 C 0.93462(15) -0.01658(11) 0.10971(5) 0.0306(5) Uani 1 1 d .
H61A H 0.9212 -0.0514 0.0967 0.037 Uiso 1 1 calc R
C62 C 0.98753(14) -0.02944(11) 0.13360(6) 0.0302(5) Uani 1 1 d .
H62A H 1.0100 -0.0728 0.1366 0.036 Uiso 1 1 calc R
C63 C 1.00725(14) 0.02219(12) 0.15315(5) 0.0293(5) Uani 1 1 d .
H63A H 1.0419 0.0132 0.1695 0.035 Uiso 1 1 calc R
C64 C 0.97549(14) 0.08721(11) 0.14845(5) 0.0249(5) Uani 1 1 d .
H64A H 0.9898 0.1220 0.1614 0.030 Uiso 1 1 calc R
C65 C 0.86680(13) 0.16274(11) 0.02016(5) 0.0228(4) Uani 1 1 d .
C66 C 0.87973(15) 0.09443(12) 0.02728(5) 0.0294(5) Uani 1 1 d .
H66A H 0.8345 0.0695 0.0357 0.035 Uiso 1 1 calc R
C67 C 0.95947(16) 0.06385(13) 0.02191(6) 0.0362(6) Uani 1 1 d .
H67A H 0.9679 0.0184 0.0268 0.043 Uiso 1 1 calc R
C68 C 1.02729(16) 0.10067(14) 0.00917(6) 0.0390(6) Uani 1 1 d .
H68A H 1.0811 0.0800 0.0058 0.047 Uiso 1 1 calc R
C69 C 1.01482(15) 0.16769(14) 0.00161(5) 0.0342(5) Uani 1 1 d .
H69A H 1.0598 0.1921 -0.0072 0.041 Uiso 1 1 calc R
C70 C 0.93492(14) 0.19874(12) 0.00721(5) 0.0275(5) Uani 1 1 d .
H70A H 0.9269 0.2442 0.0022 0.033 Uiso 1 1 calc R
C71 C 0.76812(13) 0.28791(11) 0.01885(5) 0.0223(4) Uani 1 1 d .
C72 C 0.76448(13) 0.29830(12) -0.01167(5) 0.0251(5) Uani 1 1 d .
H72A H 0.7602 0.2613 -0.0243 0.030 Uiso 1 1 calc R
C73 C 0.76719(14) 0.36347(12) -0.02289(5) 0.0308(5) Uani 1 1 d .
H73A H 0.7651 0.3702 -0.0431 0.037 Uiso 1 1 calc R
C74 C 0.77297(14) 0.41876(12) -0.00421(6) 0.0320(5) Uani 1 1 d .
H74A H 0.7745 0.4625 -0.0119 0.038 Uiso 1 1 calc R
C75 C 0.77652(16) 0.40945(12) 0.02595(6) 0.0344(6) Uani 1 1 d .
H75A H 0.7805 0.4467 0.0385 0.041 Uiso 1 1 calc R
C76 C 0.77411(14) 0.34369(11) 0.03734(5) 0.0284(5) Uani 1 1 d .
H76A H 0.7766 0.3372 0.0576 0.034 Uiso 1 1 calc R
C77 C 0.67728(13) 0.15941(10) 0.01761(5) 0.0213(4) Uani 1 1 d .
C78 C 0.59574(14) 0.16527(11) 0.03125(5) 0.0248(4) Uani 1 1 d .
H78A H 0.5904 0.1912 0.0482 0.030 Uiso 1 1 calc R
C79 C 0.52277(14) 0.13307(12) 0.01987(5) 0.0285(5) Uani 1 1 d .
H79A H 0.4687 0.1377 0.0291 0.034 Uiso 1 1 calc R
C80 C 0.53049(15) 0.09376(12) -0.00536(6) 0.0315(5) Uani 1 1 d .
H80A H 0.4816 0.0718 -0.0130 0.038 Uiso 1 1 calc R
C81 C 0.61077(15) 0.08737(11) -0.01904(5) 0.0301(5) Uani 1 1 d .
H81A H 0.6159 0.0611 -0.0359 0.036 Uiso 1 1 calc R
C82 C 0.68413(14) 0.12011(11) -0.00767(5) 0.0265(5) Uani 1 1 d .
H82A H 0.7380 0.1157 -0.0170 0.032 Uiso 1 1 calc R
P1 P 0.51331(3) 0.03475(3) 0.188838(11) 0.01717(11) Uani 1 1 d .
F1 F 0.51695(10) -0.06578(7) 0.11800(4) 0.0446(4) Uani 1 1 d .
P2 P 0.34881(3) 0.12993(3) 0.136304(11) 0.01761(11) Uani 1 1 d .
F2 F 0.52836(14) -0.06614(9) 0.07130(4) 0.0665(6) Uani 1 1 d .
P3 P 0.88104(3) 0.18637(3) 0.116423(11) 0.01762(12) Uani 1 1 d .
F3 F 0.63468(10) -0.09950(7) 0.09766(4) 0.0494(4) Uani 1 1 d .
P4 P 0.76916(3) 0.20319(3) 0.035095(12) 0.01948(12) Uani 1 1 d .

loop_
_atom_site_aniso_label
_atom_site_aniso_U_11
_atom_site_aniso_U_22
_atom_site_aniso_U_33
_atom_site_aniso_U_23
_atom_site_aniso_U_13
_atom_site_aniso_U_12
Cu1 0.00992(13) 0.03037(14) 0.01492(14) 0.00282(10) 0.00237(9) 0.00100(9)
Cu2 0.01011(13) 0.03135(14) 0.01436(14) 0.00228(10) 0.00127(9) -0.00127(9)
Cl1 0.0224(3) 0.0298(2) 0.0210(3) -0.0036(2) 0.0010(2) -0.00124(19)
O1 0.0760(14) 0.0311(9) 0.0274(10) -0.0018(7) 0.0145(9) -0.0022(9)
O2 0.0281(9) 0.0382(8) 0.0395(10) 0.0016(8) 0.0143(7) -0.0034(7)
O3 0.0158(8) 0.0537(10) 0.0325(9) 0.0022(8) -0.0004(7) -0.0030(7)
O4 0.0298(9) 0.0608(11) 0.0307(9) -0.0185(8) -0.0106(7) 0.0128(8)
N1 0.0108(8) 0.0284(8) 0.0151(8) 0.0015(7) 0.0006(6) 0.0003(6)
N2 0.0096(8) 0.0288(8) 0.0174(9) 0.0040(7) -0.0003(6) -0.0002(6)
N3 0.0141(8) 0.0295(9) 0.0159(8) -0.0016(7) 0.0019(7) 0.0002(7)
N4 0.0182(9) 0.0288(9) 0.0181(9) -0.0023(7) 0.0013(7) 0.0003(7)
N5 0.0141(8) 0.0256(8) 0.0139(8) 0.0006(7) 0.0004(6) -0.0009(6)
C1 0.0147(10) 0.0300(10) 0.0173(10) -0.0003(9) 0.0002(8) 0.0026(8)
C2 0.0156(10) 0.0272(10) 0.0256(12) -0.0010(9) -0.0019(8) 0.0030(8)
C3 0.0130(10) 0.0269(10) 0.0259(11) 0.0031(9) -0.0011(8) -0.0018(8)
C4 0.0105(9) 0.0288(10) 0.0139(10) 0.0031(8) -0.0025(7) 0.0004(7)
C5 0.0123(9) 0.0282(10) 0.0114(9) 0.0018(8) -0.0008(7) 0.0001(7)
C6 0.0156(10) 0.0274(10) 0.0150(10) -0.0020(8) 0.0000(8) 0.0011(8)
C7 0.0213(11) 0.0347(11) 0.0233(11) -0.0040(10) 0.0032(9) -0.0023(9)
C11 0.0148(10) 0.0298(10) 0.0141(10) -0.0008(8) 0.0025(7) -0.0016(8)
C12 0.0176(11) 0.0331(11) 0.0363(13) 0.0074(10) -0.0020(9) -0.0018(8)
C13 0.0165(11) 0.0431(13) 0.0375(14) 0.0041(11) -0.0023(10) -0.0070(9)
C14 0.0328(13) 0.0368(12) 0.0265(12) 0.0010(10) -0.0004(10) -0.0135(10)
C15 0.0392(14) 0.0304(11) 0.0374(14) 0.0087(11) -0.0067(11) -0.0036(10)
C16 0.0221(11) 0.0311(11) 0.0302(13) 0.0042(10) -0.0043(9) 0.0002(9)
C17 0.0118(9) 0.0251(9) 0.0197(10) 0.0011(8) -0.0006(8) -0.0007(7)
C18 0.0171(10) 0.0347(11) 0.0182(10) -0.0010(9) 0.0014(8) -0.0002(8)
C19 0.0181(11) 0.0376(11) 0.0226(11) 0.0009(10) -0.0070(9) 0.0011(8)
C20 0.0111(10) 0.0315(10) 0.0322(12) -0.0009(10) -0.0033(9) 0.0014(8)
C21 0.0141(10) 0.0336(11) 0.0268(12) 0.0004(10) 0.0057(8) 0.0012(8)
C22 0.0161(10) 0.0312(10) 0.0188(10) 0.0027(9) -0.0005(8) 0.0012(8)
C23 0.0110(9) 0.0297(10) 0.0154(10) 0.0018(8) -0.0008(8) 0.0031(7)
C24 0.0185(10) 0.0277(10) 0.0206(11) 0.0024(9) 0.0018(8) -0.0006(8)
C25 0.0192(11) 0.0391(11) 0.0175(11) 0.0018(9) 0.0038(8) 0.0007(9)
C26 0.0178(10) 0.0363(11) 0.0202(11) -0.0065(9) -0.0017(8) 0.0039(8)
C27 0.0148(10) 0.0293(10) 0.0264(12) 0.0008(9) -0.0062(9) 0.0009(8)
C28 0.0128(10) 0.0316(10) 0.0175(10) 0.0034(9) -0.0008(8) -0.0003(8)
C29 0.0162(10) 0.0302(10) 0.0133(10) 0.0019(8) 0.0023(8) -0.0035(8)
C30 0.0189(10) 0.0316(10) 0.0190(11) 0.0009(9) -0.0008(8) 0.0011(8)
C31 0.0184(11) 0.0389(11) 0.0221(11) 0.0038(10) -0.0019(8) -0.0027(9)
C32 0.0248(11) 0.0396(12) 0.0238(12) -0.0003(10) -0.0019(9) -0.0119(9)
C33 0.0296(12) 0.0294(11) 0.0297(13) -0.0046(10) 0.0032(10) -0.0034(9)
C34 0.0176(10) 0.0325(11) 0.0227(11) 0.0007(9) 0.0019(8) 0.0003(8)
C35 0.0112(9) 0.0307(10) 0.0164(10) 0.0031(9) -0.0024(8) -0.0014(8)
C36 0.0129(10) 0.0337(11) 0.0190(10) -0.0002(9) -0.0029(8) 0.0003(8)
C37 0.0178(11) 0.0305(11) 0.0318(13) 0.0003(10) -0.0060(9) -0.0002(8)
C38 0.0236(12) 0.0331(11) 0.0320(13) 0.0117(10) -0.0037(9) -0.0041(9)
C39 0.0251(12) 0.0440(13) 0.0228(12) 0.0079(10) 0.0044(9) 0.0005(10)
C40 0.0212(11) 0.0336(11) 0.0211(11) 0.0015(9) 0.0020(9) 0.0021(9)
C41 0.0121(9) 0.0301(10) 0.0161(10) 0.0026(8) 0.0013(8) 0.0051(8)
C42 0.0143(10) 0.0430(12) 0.0206(11) -0.0005(10) 0.0006(8) -0.0027(9)
C43 0.0151(11) 0.0618(15) 0.0266(12) 0.0029(12) 0.0051(9) -0.0056(10)
C44 0.0167(11) 0.0619(15) 0.0168(11) 0.0004(11) 0.0034(9) 0.0065(10)
C45 0.0168(10) 0.0422(12) 0.0177(11) -0.0020(9) -0.0025(8) 0.0068(9)
C46 0.0135(10) 0.0330(10) 0.0188(10) 0.0028(9) -0.0006(8) 0.0019(8)
C47 0.0131(10) 0.0264(10) 0.0215(11) 0.0024(9) 0.0004(8) 0.0006(7)
C48 0.0184(11) 0.0420(12) 0.0230(12) 0.0039(10) -0.0014(9) -0.0048(9)
C49 0.0227(12) 0.0501(14) 0.0286(13) 0.0098(11) 0.0041(10) -0.0058(10)
C50 0.0158(11) 0.0389(12) 0.0408(14) 0.0063(11) 0.0019(10) -0.0057(9)
C51 0.0153(11) 0.0357(11) 0.0351(13) -0.0053(10) -0.0039(9) -0.0009(8)
C52 0.0163(10) 0.0366(11) 0.0238(11) -0.0006(10) -0.0005(9) 0.0004(8)
C53 0.0114(9) 0.0339(11) 0.0155(10) 0.0016(9) -0.0030(8) 0.0031(8)
C54 0.0156(10) 0.0331(11) 0.0228(11) 0.0007(9) -0.0011(8) 0.0027(8)
C55 0.0213(11) 0.0375(12) 0.0256(12) -0.0060(10) -0.0040(9) 0.0069(9)
C56 0.0198(11) 0.0504(13) 0.0184(11) -0.0037(11) 0.0010(9) 0.0098(9)
C57 0.0162(10) 0.0472(13) 0.0186(11) 0.0057(10) 0.0012(9) 0.0017(9)
C58 0.0154(10) 0.0343(11) 0.0172(10) 0.0031(9) -0.0019(8) 0.0010(8)
C59 0.0107(9) 0.0294(10) 0.0208(11) 0.0029(9) 0.0042(8) 0.0010(8)
C60 0.0177(10) 0.0343(11) 0.0223(11) 0.0017(9) 0.0016(8) -0.0008(8)
C61 0.0253(12) 0.0312(11) 0.0353(13) -0.0054(10) 0.0079(10) -0.0016(9)
C62 0.0157(11) 0.0309(11) 0.0442(15) 0.0090(11) 0.0091(10) 0.0040(8)
C63 0.0156(11) 0.0401(12) 0.0323(13) 0.0111(11) -0.0010(9) 0.0005(9)
C64 0.0182(11) 0.0347(11) 0.0217(12) 0.0032(9) -0.0008(8) -0.0003(8)
C65 0.0137(10) 0.0387(11) 0.0161(10) -0.0022(9) -0.0010(8) 0.0007(8)
C66 0.0216(11) 0.0419(12) 0.0247(12) -0.0010(10) 0.0019(9) 0.0008(9)
C67 0.0285(13) 0.0430(13) 0.0371(14) -0.0023(12) -0.0006(11) 0.0088(10)
C68 0.0183(12) 0.0620(16) 0.0368(15) -0.0076(13) 0.0011(10) 0.0094(11)
C69 0.0171(11) 0.0573(15) 0.0282(13) 0.0003(12) 0.0031(9) -0.0029(10)
C70 0.0176(11) 0.0454(12) 0.0196(11) 0.0022(10) 0.0007(8) -0.0013(9)
C71 0.0130(10) 0.0344(11) 0.0196(11) 0.0040(9) 0.0002(8) -0.0007(8)
C72 0.0169(11) 0.0379(11) 0.0207(11) 0.0012(10) -0.0005(8) 0.0020(8)
C73 0.0195(12) 0.0469(13) 0.0261(12) 0.0091(11) -0.0016(9) 0.0013(9)
C74 0.0219(12) 0.0343(12) 0.0399(14) 0.0102(11) -0.0032(10) -0.0021(9)
C75 0.0300(13) 0.0370(12) 0.0362(14) -0.0023(11) -0.0068(10) -0.0026(9)
C76 0.0256(12) 0.0363(12) 0.0233(12) -0.0001(10) -0.0036(9) -0.0024(9)
C77 0.0148(10) 0.0289(10) 0.0200(10) 0.0037(9) -0.0035(8) 0.0001(8)
C78 0.0186(10) 0.0361(11) 0.0198(11) -0.0012(9) -0.0016(8) 0.0009(9)
C79 0.0138(11) 0.0448(12) 0.0269(12) 0.0029(10) -0.0003(9) 0.0009(9)
C80 0.0221(12) 0.0391(12) 0.0334(14) 0.0030(10) -0.0088(10) -0.0061(9)
C81 0.0261(12) 0.0382(12) 0.0259(12) -0.0057(10) -0.0057(10) 0.0004(9)
C82 0.0188(11) 0.0382(11) 0.0224(11) -0.0003(10) -0.0002(9) 0.0011(9)
P1 0.0094(2) 0.0274(2) 0.0147(3) 0.0016(2) 0.00119(18) 0.00040(18)
F1 0.0441(9) 0.0358(7) 0.0539(10) -0.0069(7) 0.0297(7) -0.0129(6)
P2 0.0102(2) 0.0280(3) 0.0146(3) 0.0009(2) 0.00057(19) 0.00060(18)
F2 0.0981(15) 0.0558(10) 0.0457(11) 0.0013(9) -0.0351(10) -0.0380(10)
P3 0.0108(2) 0.0272(3) 0.0149(3) 0.0015(2) 0.00015(19) -0.00028(18)
F3 0.0359(9) 0.0315(7) 0.0808(12) -0.0041(8) 0.0181(8) 0.0030(6)
P4 0.0118(3) 0.0313(3) 0.0153(3) 0.0019(2) -0.00029(19) -0.00121(19)

loop_
_atom_type_symbol
_atom_type_description
_atom_type_scat_dispersion_real
_atom_type_scat_dispersion_imag
_atom_type_scat_source
C C 0.0033 0.0016 'International Tables Vol C Tables 4.2.6.8 and 6.1.1.4'
H H 0.0000 0.0000 'International Tables Vol C Tables 4.2.6.8 and 6.1.1.4'
N N 0.0061 0.0033 'International Tables Vol C Tables 4.2.6.8 and 6.1.1.4'
O O 0.0106 0.0060 'International Tables Vol C Tables 4.2.6.8 and 6.1.1.4'
F F 0.0171 0.0103 'International Tables Vol C Tables 4.2.6.8 and 6.1.1.4'
P P 0.1023 0.0942 'International Tables Vol C Tables 4.2.6.8 and 6.1.1.4'
Cl Cl 0.1484 0.1585 'International Tables Vol C Tables 4.2.6.8 and 6.1.1.4'
Cu Cu 0.3201 1.2651 'International Tables Vol C Tables 4.2.6.8 and 6.1.1.4'

loop_
_geom_angle_atom_site_label_1
_geom_angle_atom_site_label_2
_geom_angle_atom_site_label_3
_geom_angle
N5 Cu1 P1 113.84(5)
N5 Cu1 P2 118.30(5)
P1 Cu1 P2 121.77(2)
N5 Cu1 N1 80.28(6)
P1 Cu1 N1 114.99(5)
P2 Cu1 N1 97.87(5)
N3 Cu2 N2 81.30(6)
N3 Cu2 P4 103.73(5)
N2 Cu2 P4 120.24(5)
N3 Cu2 P3 109.56(5)
N2 Cu2 P3 99.68(5)
P4 Cu2 P3 131.09(2)
O1 Cl1 O2 109.99(10)
O1 Cl1 O3 109.07(12)
O2 Cl1 O3 110.07(10)
O1 Cl1 O4 109.47(11)
O2 Cl1 O4 109.95(11)
O3 Cl1 O4 108.27(10)
C1 N1 C4 115.81(17)
C1 N1 Cu1 135.69(13)
C4 N1 Cu1 108.49(13)
C4 N2 C3 115.68(17)
C4 N2 Cu2 109.92(13)
C3 N2 Cu2 131.99(13)
C5 N3 N4 106.19(16)
C5 N3 Cu2 109.08(13)
N4 N3 Cu2 144.73(13)
C6 N4 N3 104.49(16)
C5 N5 C6 100.24(16)
C5 N5 Cu1 110.34(13)
C6 N5 Cu1 146.60(14)
N1 C1 C2 121.79(19)
N1 C1 H1B 119.1
C2 C1 H1B 119.1
C3 C2 C1 117.74(19)
C3 C2 H2B 121.1
C1 C2 H2B 121.1
N2 C3 C2 121.90(19)
N2 C3 H3B 119.1
C2 C3 H3B 119.1
N1 C4 N2 127.06(18)
N1 C4 C5 116.44(17)
N2 C4 C5 116.46(17)
N3 C5 N5 114.10(17)
N3 C5 C4 122.05(17)
N5 C5 C4 123.74(17)
N4 C6 N5 114.98(18)
N4 C6 C7 122.54(18)
N5 C6 C7 122.47(18)
F2 C7 F1 107.7(2)
F2 C7 F3 106.2(2)
F1 C7 F3 106.42(19)
F2 C7 C6 112.48(19)
F1 C7 C6 112.10(18)
F3 C7 C6 111.61(18)
C16 C11 C12 118.58(19)
C16 C11 P1 124.99(16)
C12 C11 P1 116.41(16)
C13 C12 C11 121.4(2)
C13 C12 H12A 119.3
C11 C12 H12A 119.3
C14 C13 C12 119.5(2)
C14 C13 H13A 120.3
C12 C13 H13A 120.3
C15 C14 C13 119.5(2)
C15 C14 H14A 120.2
C13 C14 H14A 120.2
C14 C15 C16 121.0(2)
C14 C15 H15A 119.5
C16 C15 H15A 119.5
C11 C16 C15 119.9(2)
C11 C16 H16A 120.0
C15 C16 H16A 120.0
C22 C17 C18 118.65(18)
C22 C17 P1 119.36(15)
C18 C17 P1 121.99(15)
C19 C18 C17 120.3(2)
C19 C18 H18A 119.9
C17 C18 H18A 119.9
C18 C19 C20 120.7(2)
C18 C19 H19A 119.7
C20 C19 H19A 119.7
C21 C20 C19 119.44(19)
C21 C20 H20A 120.3
C19 C20 H20A 120.3
C20 C21 C22 120.3(2)
C20 C21 H21A 119.9
C22 C21 H21A 119.9
C21 C22 C17 120.64(19)
C21 C22 H22A 119.7
C17 C22 H22A 119.7
C24 C23 C28 119.08(19)
C24 C23 P1 123.89(16)
C28 C23 P1 117.01(16)
C23 C24 C25 120.22(19)
C23 C24 H24A 119.9
C25 C24 H24A 119.9
C26 C25 C24 120.2(2)
C26 C25 H25A 119.9
C24 C25 H25A 119.9
C25 C26 C27 120.1(2)
C25 C26 H26A 119.9
C27 C26 H26A 119.9
C26 C27 C28 119.65(19)
C26 C27 H27A 120.2
C28 C27 H27A 120.2
C27 C28 C23 120.7(2)
C27 C28 H28A 119.7
C23 C28 H28A 119.7
C34 C29 C30 119.03(19)
C34 C29 P2 119.90(16)
C30 C29 P2 121.07(16)
C31 C30 C29 120.6(2)
C31 C30 H30A 119.7
C29 C30 H30A 119.7
C32 C31 C30 119.8(2)
C32 C31 H31A 120.1
C30 C31 H31A 120.1
C33 C32 C31 120.2(2)
C33 C32 H32A 119.9
C31 C32 H32A 119.9
C32 C33 C34 120.4(2)
C32 C33 H33A 119.8
C34 C33 H33A 119.8
C29 C34 C33 120.0(2)
C29 C34 H34A 120.0
C33 C34 H34A 120.0
C36 C35 C40 119.20(19)
C36 C35 P2 124.71(15)
C40 C35 P2 115.79(16)
C35 C36 C37 120.20(19)
C35 C36 H36A 119.9
C37 C36 H36A 119.9
C38 C37 C36 120.3(2)
C38 C37 H37A 119.9
C36 C37 H37A 119.9
C37 C38 C39 119.9(2)
C37 C38 H38A 120.1
C39 C38 H38A 120.1
C40 C39 C38 120.1(2)
C40 C39 H39A 120.0
C38 C39 H39A 120.0
C39 C40 C35 120.4(2)
C39 C40 H40A 119.8
C35 C40 H40A 119.8
C42 C41 C46 118.88(19)
C42 C41 P2 122.49(16)
C46 C41 P2 117.90(15)
C43 C42 C41 120.1(2)
C43 C42 H42A 120.0
C41 C42 H42A 120.0
C44 C43 C42 120.2(2)
C44 C43 H43A 119.9
C42 C43 H43A 119.9
C45 C44 C43 120.4(2)
C45 C44 H44A 119.8
C43 C44 H44A 119.8
C44 C45 C46 119.7(2)
C44 C45 H45A 120.1
C46 C45 H45A 120.1
C45 C46 C41 120.7(2)
C45 C46 H46A 119.6
C41 C46 H46A 119.6
C48 C47 C52 118.93(19)
C48 C47 P3 116.17(16)
C52 C47 P3 124.79(17)
C49 C48 C47 120.7(2)
C49 C48 H48A 119.7
C47 C48 H48A 119.7
C50 C49 C48 119.8(2)
C50 C49 H49A 120.1
C48 C49 H49A 120.1
C49 C50 C51 120.2(2)
C49 C50 H50A 119.9
C51 C50 H50A 119.9
C50 C51 C52 120.3(2)
C50 C51 H51A 119.8
C52 C51 H51A 119.8
C51 C52 C47 120.1(2)
C51 C52 H52A 120.0
C47 C52 H52A 120.0
C54 C53 C58 118.86(19)
C54 C53 P3 123.05(16)
C58 C53 P3 117.43(16)
C55 C54 C53 120.1(2)
C55 C54 H54A 120.0
C53 C54 H54A 120.0
C56 C55 C54 120.6(2)
C56 C55 H55A 119.7
C54 C55 H55A 119.7
C55 C56 C57 119.7(2)
C55 C56 H56A 120.2
C57 C56 H56A 120.2
C56 C57 C58 120.3(2)
C56 C57 H57A 119.8
C58 C57 H57A 119.8
C57 C58 C53 120.5(2)
C57 C58 H58A 119.8
C53 C58 H58A 119.8
C60 C59 C64 119.23(19)
C60 C59 P3 118.97(16)
C64 C59 P3 121.77(16)
C59 C60 C61 120.1(2)
C59 C60 H60A 119.9
C61 C60 H60A 119.9
C62 C61 C60 120.3(2)
C62 C61 H61A 119.9
C60 C61 H61A 119.9
C61 C62 C63 120.0(2)
C61 C62 H62A 120.0
C63 C62 H62A 120.0
C62 C63 C64 120.2(2)
C62 C63 H63A 119.9
C64 C63 H63A 119.9
C63 C64 C59 120.2(2)
C63 C64 H64A 119.9
C59 C64 H64A 119.9
C70 C65 C66 118.9(2)
C70 C65 P4 123.26(17)
C66 C65 P4 116.71(16)
C67 C66 C65 120.2(2)
C67 C66 H66A 119.9
C65 C66 H66A 119.9
C66 C67 C68 120.3(2)
C66 C67 H67A 119.9
C68 C67 H67A 119.9
C69 C68 C67 120.0(2)
C69 C68 H68A 120.0
C67 C68 H68A 120.0
C68 C69 C70 119.8(2)
C68 C69 H69A 120.1
C70 C69 H69A 120.1
C69 C70 C65 120.8(2)
C69 C70 H70A 119.6
C65 C70 H70A 119.6
C76 C71 C72 119.2(2)
C76 C71 P4 118.47(17)
C72 C71 P4 122.30(17)
C73 C72 C71 120.0(2)
C73 C72 H72A 120.0
C71 C72 H72A 120.0
C72 C73 C74 120.3(2)
C72 C73 H73A 119.8
C74 C73 H73A 119.8
C73 C74 C75 120.5(2)
C73 C74 H74A 119.8
C75 C74 H74A 119.8
C74 C75 C76 119.3(2)
C74 C75 H75A 120.3
C76 C75 H75A 120.3
C71 C76 C75 120.7(2)
C71 C76 H76A 119.7
C75 C76 H76A 119.7
C82 C77 C78 118.76(19)
C82 C77 P4 124.36(16)
C78 C77 P4 116.87(16)
C79 C78 C77 121.0(2)
C79 C78 H78A 119.5
C77 C78 H78A 119.5
C78 C79 C80 119.8(2)
C78 C79 H79A 120.1
C80 C79 H79A 120.1
C81 C80 C79 119.9(2)
C81 C80 H80A 120.0
C79 C80 H80A 120.0
C80 C81 C82 120.3(2)
C80 C81 H81A 119.9
C82 C81 H81A 119.9
C77 C82 C81 120.3(2)
C77 C82 H82A 119.8
C81 C82 H82A 119.8
C11 P1 C23 103.64(9)
C11 P1 C17 105.91(9)
C23 P1 C17 102.75(9)
C11 P1 Cu1 111.68(7)
C23 P1 Cu1 112.67(7)
C17 P1 Cu1 118.76(7)
C41 P2 C29 104.77(9)
C41 P2 C35 107.08(9)
C29 P2 C35 101.74(9)
C41 P2 Cu1 112.06(7)
C29 P2 Cu1 121.90(7)
C35 P2 Cu1 108.06(6)
C47 P3 C53 106.30(10)
C47 P3 C59 102.98(9)
C53 P3 C59 103.66(9)
C47 P3 Cu2 119.41(7)
C53 P3 Cu2 109.67(7)
C59 P3 Cu2 113.44(7)
C65 P4 C71 104.77(10)
C65 P4 C77 105.06(10)
C71 P4 C77 104.32(9)
C65 P4 Cu2 108.02(7)
C71 P4 Cu2 121.55(7)
C77 P4 Cu2 111.80(7)

loop_
_geom_bond_atom_site_label_1
_geom_bond_atom_site_label_2
_geom_bond_distance
Cu1 N5 2.0743(17)
Cu1 P1 2.2550(7)
Cu1 P2 2.2566(7)
Cu1 N1 2.2631(17)
Cu2 N3 2.1002(17)
Cu2 N2 2.1437(17)
Cu2 P4 2.2324(7)
Cu2 P3 2.2616(6)
Cl1 O1 1.4357(18)
Cl1 O2 1.4357(16)
Cl1 O3 1.4442(17)
Cl1 O4 1.4444(17)
N1 C1 1.340(3)
N1 C4 1.340(3)
N2 C4 1.341(3)
N2 C3 1.344(3)
N3 C5 1.332(3)
N3 N4 1.363(2)
N4 C6 1.330(3)
N5 C5 1.342(3)
N5 C6 1.352(3)
C1 C2 1.386(3)
C1 H1B 0.9300
C2 C3 1.378(3)
C2 H2B 0.9300
C3 H3B 0.9300
C4 C5 1.450(3)
C6 C7 1.491(3)
C7 F2 1.320(3)
C7 F1 1.322(3)
C7 F3 1.336(3)
C11 C16 1.385(3)
C11 C12 1.393(3)
C11 P1 1.823(2)
C12 C13 1.387(3)
C12 H12A 0.9300
C13 C14 1.385(3)
C13 H13A 0.9300
C14 C15 1.378(3)
C14 H14A 0.9300
C15 C16 1.395(3)
C15 H15A 0.9300
C16 H16A 0.9300
C17 C22 1.393(3)
C17 C18 1.397(3)
C17 P1 1.831(2)
C18 C19 1.383(3)
C18 H18A 0.9300
C19 C20 1.389(3)
C19 H19A 0.9300
C20 C21 1.379(3)
C20 H20A 0.9300
C21 C22 1.391(3)
C21 H21A 0.9300
C22 H22A 0.9300
C23 C24 1.389(3)
C23 C28 1.399(3)
C23 P1 1.826(2)
C24 C25 1.393(3)
C24 H24A 0.9300
C25 C26 1.386(3)
C25 H25A 0.9300
C26 C27 1.387(3)
C26 H26A 0.9300
C27 C28 1.389(3)
C27 H27A 0.9300
C28 H28A 0.9300
C29 C34 1.389(3)
C29 C30 1.404(3)
C29 P2 1.824(2)
C30 C31 1.384(3)
C30 H30A 0.9300
C31 C32 1.383(3)
C31 H31A 0.9300
C32 C33 1.382(3)
C32 H32A 0.9300
C33 C34 1.392(3)
C33 H33A 0.9300
C34 H34A 0.9300
C35 C36 1.387(3)
C35 C40 1.398(3)
C35 P2 1.834(2)
C36 C37 1.392(3)
C36 H36A 0.9300
C37 C38 1.380(3)
C37 H37A 0.9300
C38 C39 1.389(3)
C38 H38A 0.9300
C39 C40 1.383(3)
C39 H39A 0.9300
C40 H40A 0.9300
C41 C42 1.394(3)
C41 C46 1.401(3)
C41 P2 1.820(2)
C42 C43 1.391(3)
C42 H42A 0.9300
C43 C44 1.383(3)
C43 H43A 0.9300
C44 C45 1.382(3)
C44 H44A 0.9300
C45 C46 1.383(3)
C45 H45A 0.9300
C46 H46A 0.9300
C47 C48 1.395(3)
C47 C52 1.395(3)
C47 P3 1.824(2)
C48 C49 1.390(3)
C48 H48A 0.9300
C49 C50 1.381(3)
C49 H49A 0.9300
C50 C51 1.384(3)
C50 H50A 0.9300
C51 C52 1.389(3)
C51 H51A 0.9300
C52 H52A 0.9300
C53 C54 1.395(3)
C53 C58 1.402(3)
C53 P3 1.825(2)
C54 C55 1.391(3)
C54 H54A 0.9300
C55 C56 1.384(3)
C55 H55A 0.9300
C56 C57 1.384(3)
C56 H56A 0.9300
C57 C58 1.385(3)
C57 H57A 0.9300
C58 H58A 0.9300
C59 C60 1.386(3)
C59 C64 1.400(3)
C59 P3 1.831(2)
C60 C61 1.393(3)
C60 H60A 0.9300
C61 C62 1.378(3)
C61 H61A 0.9300
C62 C63 1.384(3)
C62 H62A 0.9300
C63 C64 1.385(3)
C63 H63A 0.9300
C64 H64A 0.9300
C65 C70 1.390(3)
C65 C66 1.396(3)
C65 P4 1.822(2)
C66 C67 1.380(3)
C66 H66A 0.9300
C67 C68 1.391(4)
C67 H67A 0.9300
C68 C69 1.376(4)
C68 H68A 0.9300
C69 C70 1.388(3)
C69 H69A 0.9300
C70 H70A 0.9300
C71 C76 1.386(3)
C71 C72 1.405(3)
C71 P4 1.823(2)
C72 C73 1.381(3)
C72 H72A 0.9300
C73 C74 1.384(3)
C73 H73A 0.9300
C74 C75 1.386(4)
C74 H74A 0.9300
C75 C76 1.394(3)
C75 H75A 0.9300
C76 H76A 0.9300
C77 C82 1.390(3)
C77 C78 1.396(3)
C77 P4 1.829(2)
C78 C79 1.383(3)
C78 H78A 0.9300
C79 C80 1.390(3)
C79 H79A 0.9300
C80 C81 1.381(3)
C80 H80A 0.9300
C81 C82 1.392(3)
C81 H81A 0.9300
C82 H82A 0.9300

loop_
_geom_torsion_atom_site_label_1
_geom_torsion_atom_site_label_2
_geom_torsion_atom_site_label_3
_geom_torsion_atom_site_label_4
_geom_torsion
N5 Cu1 N1 C1 177.60(19)
P1 Cu1 N1 C1 -70.53(19)
P2 Cu1 N1 C1 60.09(19)
N5 Cu1 N1 C4 -0.70(13)
P1 Cu1 N1 C4 111.18(12)
P2 Cu1 N1 C4 -118.21(12)
N3 Cu2 N2 C4 7.70(13)
P4 Cu2 N2 C4 108.58(12)
P3 Cu2 N2 C4 -100.82(13)
N3 Cu2 N2 C3 168.84(18)
P4 Cu2 N2 C3 -90.28(18)
P3 Cu2 N2 C3 60.33(18)
N2 Cu2 N3 C5 -1.99(13)
P4 Cu2 N3 C5 -121.14(12)
P3 Cu2 N3 C5 95.25(13)
N2 Cu2 N3 N4 177.2(2)
P4 Cu2 N3 N4 58.0(2)
P3 Cu2 N3 N4 -85.6(2)
C5 N3 N4 C6 -0.4(2)
Cu2 N3 N4 C6 -179.61(19)
P1 Cu1 N5 C5 -107.96(12)
P2 Cu1 N5 C5 98.94(13)
N1 Cu1 N5 C5 5.18(13)
P1 Cu1 N5 C6 47.1(3)
P2 Cu1 N5 C6 -106.0(2)
N1 Cu1 N5 C6 160.2(3)
C4 N1 C1 C2 -1.6(3)
Cu1 N1 C1 C2 -179.76(15)
N1 C1 C2 C3 1.9(3)
C4 N2 C3 C2 -0.7(3)
Cu2 N2 C3 C2 -161.02(16)
C1 C2 C3 N2 -0.6(3)
C1 N1 C4 N2 0.1(3)
Cu1 N1 C4 N2 178.73(16)
C1 N1 C4 C5 177.53(17)
Cu1 N1 C4 C5 -3.8(2)
C3 N2 C4 N1 1.1(3)
Cu2 N2 C4 N1 165.62(16)
C3 N2 C4 C5 -176.40(17)
Cu2 N2 C4 C5 -11.9(2)
N4 N3 C5 N5 0.2(2)
Cu2 N3 C5 N5 179.70(13)
N4 N3 C5 C4 176.49(17)
Cu2 N3 C5 C4 -4.0(2)
C6 N5 C5 N3 0.1(2)
Cu1 N5 C5 N3 166.45(13)
C6 N5 C5 C4 -176.10(18)
Cu1 N5 C5 C4 -9.8(2)
N1 C4 C5 N3 -166.26(18)
N2 C4 C5 N3 11.5(3)
N1 C4 C5 N5 9.7(3)
N2 C4 C5 N5 -172.58(18)
N3 N4 C6 N5 0.6(2)
N3 N4 C6 C7 -178.37(18)
C5 N5 C6 N4 -0.4(2)
Cu1 N5 C6 N4 -156.70(19)
C5 N5 C6 C7 178.51(19)
Cu1 N5 C6 C7 22.2(4)
N4 C6 C7 F2 -78.8(3)
N5 C6 C7 F2 102.3(2)
N4 C6 C7 F1 159.6(2)
N5 C6 C7 F1 -19.2(3)
N4 C6 C7 F3 40.4(3)
N5 C6 C7 F3 -138.5(2)
C16 C11 C12 C13 1.3(3)
P1 C11 C12 C13 -177.47(19)
C11 C12 C13 C14 -1.5(4)
C12 C13 C14 C15 0.5(4)
C13 C14 C15 C16 0.8(4)
C12 C11 C16 C15 -0.1(3)
P1 C11 C16 C15 178.63(18)
C14 C15 C16 C11 -1.0(4)
C22 C17 C18 C19 -0.5(3)
P1 C17 C18 C19 -179.78(16)
C17 C18 C19 C20 0.7(3)
C18 C19 C20 C21 -0.1(3)
C19 C20 C21 C22 -0.6(3)
C20 C21 C22 C17 0.8(3)
C18 C17 C22 C21 -0.2(3)
P1 C17 C22 C21 179.10(16)
C28 C23 C24 C25 0.3(3)
P1 C23 C24 C25 -178.37(16)
C23 C24 C25 C26 -0.4(3)
C24 C25 C26 C27 0.3(3)
C25 C26 C27 C28 -0.2(3)
C26 C27 C28 C23 0.1(3)
C24 C23 C28 C27 -0.1(3)
P1 C23 C28 C27 178.61(15)
C34 C29 C30 C31 -0.8(3)
P2 C29 C30 C31 179.25(16)
C29 C30 C31 C32 0.1(3)
C30 C31 C32 C33 0.3(3)
C31 C32 C33 C34 0.0(3)
C30 C29 C34 C33 1.0(3)
P2 C29 C34 C33 -179.02(17)
C32 C33 C34 C29 -0.6(3)
C40 C35 C36 C37 0.1(3)
P2 C35 C36 C37 173.59(15)
C35 C36 C37 C38 0.2(3)
C36 C37 C38 C39 -0.2(3)
C37 C38 C39 C40 -0.2(3)
C38 C39 C40 C35 0.6(3)
C36 C35 C40 C39 -0.5(3)
P2 C35 C40 C39 -174.56(17)
C46 C41 C42 C43 -0.3(3)
P2 C41 C42 C43 169.61(18)
C41 C42 C43 C44 1.0(4)
C42 C43 C44 C45 -0.4(4)
C43 C44 C45 C46 -0.8(3)
C44 C45 C46 C41 1.5(3)
C42 C41 C46 C45 -0.9(3)
P2 C41 C46 C45 -171.28(16)
C52 C47 C48 C49 0.4(3)
P3 C47 C48 C49 -176.01(18)
C47 C48 C49 C50 -1.4(4)
C48 C49 C50 C51 0.5(4)
C49 C50 C51 C52 1.4(4)
C50 C51 C52 C47 -2.4(3)
C48 C47 C52 C51 1.5(3)
P3 C47 C52 C51 177.56(16)
C58 C53 C54 C55 1.0(3)
P3 C53 C54 C55 171.44(16)
C53 C54 C55 C56 -1.2(3)
C54 C55 C56 C57 0.8(3)
C55 C56 C57 C58 -0.2(3)
C56 C57 C58 C53 0.0(3)
C54 C53 C58 C57 -0.4(3)
P3 C53 C58 C57 -171.39(16)
C64 C59 C60 C61 -1.0(3)
P3 C59 C60 C61 177.13(16)
C59 C60 C61 C62 0.9(3)
C60 C61 C62 C63 0.3(3)
C61 C62 C63 C64 -1.4(3)
C62 C63 C64 C59 1.2(3)
C60 C59 C64 C63 0.0(3)
P3 C59 C64 C63 -178.10(17)
C70 C65 C66 C67 1.0(3)
P4 C65 C66 C67 -167.11(19)
C65 C66 C67 C68 -0.5(4)
C66 C67 C68 C69 -0.6(4)
C67 C68 C69 C70 1.1(4)
C68 C69 C70 C65 -0.6(4)
C66 C65 C70 C69 -0.5(3)
P4 C65 C70 C69 166.85(18)
C76 C71 C72 C73 0.2(3)
P4 C71 C72 C73 -177.55(16)
C71 C72 C73 C74 -0.4(3)
C72 C73 C74 C75 0.3(3)
C73 C74 C75 C76 -0.1(3)
C72 C71 C76 C75 0.0(3)
P4 C71 C76 C75 177.87(18)
C74 C75 C76 C71 -0.1(3)
C82 C77 C78 C79 -0.3(3)
P4 C77 C78 C79 -179.00(17)
C77 C78 C79 C80 0.6(3)
C78 C79 C80 C81 -0.4(3)
C79 C80 C81 C82 0.0(4)
C78 C77 C82 C81 0.0(3)
P4 C77 C82 C81 178.53(17)
C80 C81 C82 C77 0.2(3)
C16 C11 P1 C23 -99.4(2)
C12 C11 P1 C23 79.34(18)
C16 C11 P1 C17 8.4(2)
C12 C11 P1 C17 -172.89(17)
C16 C11 P1 Cu1 139.07(17)
C12 C11 P1 Cu1 -42.22(18)
C24 C23 P1 C11 13.2(2)
C28 C23 P1 C11 -165.47(15)
C24 C23 P1 C17 -96.93(18)
C28 C23 P1 C17 84.40(16)
C24 C23 P1 Cu1 134.09(16)
C28 C23 P1 Cu1 -44.58(17)
C22 C17 P1 C11 108.25(17)
C18 C17 P1 C11 -72.51(18)
C22 C17 P1 C23 -143.33(16)
C18 C17 P1 C23 35.91(19)
C22 C17 P1 Cu1 -18.24(19)
C18 C17 P1 Cu1 161.00(14)
N5 Cu1 P1 C11 -96.07(9)
P2 Cu1 P1 C11 55.99(8)
N1 Cu1 P1 C11 173.80(8)
N5 Cu1 P1 C23 147.75(8)
P2 Cu1 P1 C23 -60.19(7)
N1 Cu1 P1 C23 57.62(9)
N5 Cu1 P1 C17 27.62(9)
P2 Cu1 P1 C17 179.68(7)
N1 Cu1 P1 C17 -62.51(9)
C42 C41 P2 C29 15.5(2)
C46 C41 P2 C29 -174.45(16)
C42 C41 P2 C35 123.06(18)
C46 C41 P2 C35 -66.93(17)
C42 C41 P2 Cu1 -118.61(17)
C46 C41 P2 Cu1 51.41(17)
C34 C29 P2 C41 -121.33(17)
C30 C29 P2 C41 58.67(19)
C34 C29 P2 C35 127.26(17)
C30 C29 P2 C35 -52.75(19)
C34 C29 P2 Cu1 7.11(19)
C30 C29 P2 Cu1 -172.90(14)
C36 C35 P2 C41 12.9(2)
C40 C35 P2 C41 -173.48(16)
C36 C35 P2 C29 122.51(18)
C40 C35 P2 C29 -63.83(17)
C36 C35 P2 Cu1 -108.04(17)
C40 C35 P2 Cu1 65.62(16)
N5 Cu1 P2 C41 177.34(9)
P1 Cu1 P2 C41 26.47(8)
N1 Cu1 P2 C41 -99.50(8)
N5 Cu1 P2 C29 52.15(10)
P1 Cu1 P2 C29 -98.72(8)
N1 Cu1 P2 C29 135.31(9)
N5 Cu1 P2 C35 -64.91(9)
P1 Cu1 P2 C35 144.22(7)
N1 Cu1 P2 C35 18.24(8)
C48 C47 P3 C53 -153.93(16)
C52 C47 P3 C53 29.9(2)
C48 C47 P3 C59 97.41(17)
C52 C47 P3 C59 -78.75(19)
C48 C47 P3 Cu2 -29.36(19)
C52 C47 P3 Cu2 154.49(16)
C54 C53 P3 C47 34.56(19)
C58 C53 P3 C47 -154.83(15)
C54 C53 P3 C59 142.73(17)
C58 C53 P3 C59 -46.65(18)
C54 C53 P3 Cu2 -95.83(16)
C58 C53 P3 Cu2 74.79(16)
C60 C59 P3 C47 -113.40(17)
C64 C59 P3 C47 64.69(19)
C60 C59 P3 C53 135.96(16)
C64 C59 P3 C53 -45.95(19)
C60 C59 P3 Cu2 17.08(18)
C64 C59 P3 Cu2 -164.83(15)
N3 Cu2 P3 C47 157.41(9)
N2 Cu2 P3 C47 -118.45(9)
P4 Cu2 P3 C47 27.30(8)
N3 Cu2 P3 C53 -79.65(9)
N2 Cu2 P3 C53 4.48(9)
P4 Cu2 P3 C53 150.24(7)
N3 Cu2 P3 C59 35.71(9)
N2 Cu2 P3 C59 119.84(8)
P4 Cu2 P3 C59 -94.40(8)
C70 C65 P4 C71 17.5(2)
C66 C65 P4 C71 -174.91(17)
C70 C65 P4 C77 127.12(18)
C66 C65 P4 C77 -65.29(18)
C70 C65 P4 Cu2 -113.40(17)
C66 C65 P4 Cu2 54.19(18)
C76 C71 P4 C65 -117.83(17)
C72 C71 P4 C65 59.95(19)
C76 C71 P4 C77 132.01(17)
C72 C71 P4 C77 -50.21(19)
C76 C71 P4 Cu2 4.67(19)
C72 C71 P4 Cu2 -177.54(14)
C82 C77 P4 C65 -17.5(2)
C78 C77 P4 C65 161.03(16)
C82 C77 P4 C71 92.40(19)
C78 C77 P4 C71 -89.03(17)
C82 C77 P4 Cu2 -134.47(17)
C78 C77 P4 Cu2 44.10(17)
N3 Cu2 P4 C65 -96.15(9)
N2 Cu2 P4 C65 176.02(9)
P3 Cu2 P4 C65 35.96(8)
N3 Cu2 P4 C71 142.90(9)
N2 Cu2 P4 C71 55.06(9)
P3 Cu2 P4 C71 -84.99(8)
N3 Cu2 P4 C77 18.97(9)
N2 Cu2 P4 C77 -68.86(9)
P3 Cu2 P4 C77 151.08(7)
